data_1567867
loop_
_publ_author_name
'Morvan, Jennifer'
'Vermersch, Fran\,cois'
'Lorkowski, Jan'
'Talcik, Jakub'
'Vives, Thomas'
'Roisnel, Thierry'
'Cr\'evisy, Christophe'
'Vanthuyne, Nicolas'
'Bertrand, Guy'
'Jazzar, Rodolphe'
'Mauduit, Marc'

_publ_section_title
;
 Cyclic(alkyl)(amino)carbene ruthenium complexes for Z-stereoselective
 (asymmetric) olefin metathesis
;
_journal_issue 2
_journal_name_full 'Catalysis Science &amp; Technology'
_journal_page_first 381
_journal_page_last 388
_journal_paper_doi 10.1039/D2CY01795D
_journal_volume 13
_journal_year 2023
_chemical_formula_sum 'C28 H37 Cl4 P'
_chemical_formula_weight 546.35
_chemical_name_systematic
;
 ;
;
_space_group_IT_number 14
_space_group_name_Hall '-P 2yn'
_space_group_name_H-M_alt 'P 1 21/n 1'
_symmetry_cell_setting monoclinic
_symmetry_space_group_name_H-M 'P 1 21/n 1'
_atom_sites_solution_hydrogens geom
_atom_sites_solution_primary direct
_atom_sites_solution_secondary difmap
_audit_block_doi 10.5517/ccdc.csd.cc2359tf
_audit_creation_method SHELXL-97
_audit_update_record
;
2019-07-18 deposited with the CCDC.	2022-10-25 downloaded from the CCDC.
;
_cell_angle_alpha 90.00
_cell_angle_beta 103.932(8)
_cell_angle_gamma 90.00
_cell_formula_units_Z 4
_cell_length_a 8.2809(7)
_cell_length_b 22.5668(16)
_cell_length_c 16.3964(18)
_cell_measurement_reflns_used 10555
_cell_measurement_temperature 173(2)
_cell_measurement_theta_max 25.7
_cell_measurement_theta_min 3.6
_cell_volume 2973.9(5)
_computing_cell_refinement 'X-Area (Stoe & Cie, 2001)'
_computing_data_collection 'X-Area (Stoe & Cie, 2001)'
_computing_data_reduction 'X-Area (Stoe & Cie, 2001)'
_computing_molecular_graphics 'XP in SHELXTL-Plus (Sheldrick, 1991)'
_computing_structure_refinement 'SHELXL-97 (Sheldrick, 1997)'
_computing_structure_solution 'SHELXS-97 (Sheldrick, 1990)'
_diffrn_ambient_temperature 173(2)
_diffrn_measured_fraction_theta_full 0.996
_diffrn_measured_fraction_theta_max 0.986
_diffrn_measurement_device_type 'STOE IPDS II two-circle-diffractometer'
_diffrn_measurement_method \w
_diffrn_radiation_monochromator graphite
_diffrn_radiation_source 'fine-focus sealed tube'
_diffrn_radiation_type MoK\a
_diffrn_radiation_wavelength 0.71073
_diffrn_reflns_av_R_equivalents 0.0972
_diffrn_reflns_av_sigmaI/netI 0.0840
_diffrn_reflns_limit_h_max 10
_diffrn_reflns_limit_h_min -10
_diffrn_reflns_limit_k_max 27
_diffrn_reflns_limit_k_min -27
_diffrn_reflns_limit_l_max 19
_diffrn_reflns_limit_l_min -15
_diffrn_reflns_number 20789
_diffrn_reflns_theta_full 25.00
_diffrn_reflns_theta_max 25.68
_diffrn_reflns_theta_min 3.59
_diffrn_standards_number 0
_exptl_absorpt_coefficient_mu 0.466
_exptl_absorpt_correction_T_max 0.9548
_exptl_absorpt_correction_T_min 0.8884
_exptl_absorpt_correction_type multi-scan
_exptl_absorpt_process_details 'MULABS (Spek, 2003; Blessing, 1995)'
_exptl_crystal_colour colourless
_exptl_crystal_density_diffrn 1.220
_exptl_crystal_density_method 'not measured'
_exptl_crystal_description needle
_exptl_crystal_F_000 1152
_exptl_crystal_size_max 0.26
_exptl_crystal_size_mid 0.10
_exptl_crystal_size_min 0.10
_refine_diff_density_max 1.982
_refine_diff_density_min -1.344
_refine_diff_density_rms 0.126
_refine_ls_extinction_method none
_refine_ls_goodness_of_fit_ref 1.054
_refine_ls_hydrogen_treatment mixed
_refine_ls_matrix_type full
_refine_ls_number_parameters 315
_refine_ls_number_reflns 5545
_refine_ls_number_restraints 0
_refine_ls_restrained_S_all 1.054
_refine_ls_R_factor_all 0.1398
_refine_ls_R_factor_gt 0.0988
_refine_ls_shift/su_max 0.001
_refine_ls_shift/su_mean 0.000
_refine_ls_structure_factor_coef Fsqd
_refine_ls_weighting_details 'calc w=1/[\s^2^(Fo^2^)+(0.1945P)^2^+2.9092P] where P=(Fo^2^+2Fc^2^)/3'
_refine_ls_weighting_scheme calc
_refine_ls_wR_factor_gt 0.2768
_refine_ls_wR_factor_ref 0.3098
_reflns_number_gt 3587
_reflns_number_total 5545
_reflns_threshold_expression >2sigma(I)
_cod_data_source_file d2cy01795d2.cif
_cod_data_source_block wa774
_cod_depositor_comments
;
The following automatic conversions were performed:

data item '_symmetry_cell_setting' value 'Monoclinic' was changed to
'monoclinic' in accordance with the
/home/data/users/saulius/crontab/automatic-downloads/rss-feeds/RSC/lib/dictionaries/cif_core.dic
dictionary named 'cif_core.dic' version 2.4.2 last updated on
2011-04-26.

Automatic conversion script
Id: cif_fix_values 7556 2019-12-06 15:28:31Z antanas 

 Adding full bibliography for 1567867--1567872.cif.
;
_cod_original_sg_symbol_H-M 'P 21/n'
_cod_database_code 1567867

loop_
_symmetry_equiv_pos_as_xyz
'x, y, z'
'-x+1/2, y+1/2, -z+1/2'
'-x, -y, -z'
'x-1/2, -y-1/2, z-1/2'

loop_
_atom_site_label
_atom_site_type_symbol
_atom_site_fract_x
_atom_site_fract_y
_atom_site_fract_z
_atom_site_U_iso_or_equiv
_atom_site_adp_type
_atom_site_occupancy
_atom_site_symmetry_multiplicity
_atom_site_calc_flag
_atom_site_refinement_flags
_atom_site_disorder_assembly
_atom_site_disorder_group
Cl1 Cl 0.6375(2) 0.67508(8) 0.48842(11) 0.0517(5) Uani 1 1 d . . .
Cl2 Cl 0.3505(2) 0.61910(8) 0.34839(13) 0.0574(5) Uani 1 1 d . . .
H2 H 0.486(17) 0.646(6) 0.397(9) 0.16(5) Uiso 1 1 d . . .
P1 P 0.38647(14) 0.66226(6) 0.67368(8) 0.0224(3) Uani 1 1 d . . .
H1 H 0.461(7) 0.666(3) 0.610(4) 0.034(16) Uiso 1 1 d . . .
C11 C 0.5567(6) 0.6624(2) 0.7669(3) 0.0258(10) Uani 1 1 d . . .
C12 C 0.5684(7) 0.6220(2) 0.8349(4) 0.0334(12) Uani 1 1 d . . .
C13 C 0.7122(8) 0.6247(3) 0.9004(4) 0.0397(14) Uani 1 1 d . . .
H13 H 0.7229 0.5976 0.9457 0.048 Uiso 1 1 calc R . .
C14 C 0.8396(7) 0.6649(3) 0.9025(4) 0.0404(14) Uani 1 1 d . . .
C15 C 0.8227(6) 0.7047(2) 0.8362(4) 0.0330(12) Uani 1 1 d . . .
H15 H 0.9084 0.7329 0.8372 0.040 Uiso 1 1 calc R . .
C16 C 0.6828(6) 0.7046(2) 0.7677(3) 0.0268(11) Uani 1 1 d . . .
C17 C 0.4369(9) 0.5771(3) 0.8414(4) 0.0514(17) Uani 1 1 d . . .
H17A H 0.4389 0.5444 0.8024 0.077 Uiso 1 1 calc R . .
H17B H 0.3273 0.5961 0.8272 0.077 Uiso 1 1 calc R . .
H17C H 0.4593 0.5618 0.8990 0.077 Uiso 1 1 calc R . .
C18 C 0.9940(10) 0.6648(3) 0.9742(5) 0.066(2) Uani 1 1 d . . .
H18A H 0.9617 0.6605 1.0276 0.100 Uiso 1 1 calc R . .
H18B H 1.0542 0.7022 0.9742 0.100 Uiso 1 1 calc R . .
H18C H 1.0659 0.6316 0.9672 0.100 Uiso 1 1 calc R . .
C19 C 0.6732(7) 0.7507(3) 0.6989(4) 0.0357(13) Uani 1 1 d . . .
H19A H 0.7680 0.7778 0.7148 0.054 Uiso 1 1 calc R . .
H19B H 0.5693 0.7731 0.6914 0.054 Uiso 1 1 calc R . .
H19C H 0.6761 0.7308 0.6461 0.054 Uiso 1 1 calc R . .
C21 C 0.2547(6) 0.7270(2) 0.6632(3) 0.0246(10) Uani 1 1 d . . .
C22 C 0.2300(6) 0.7603(2) 0.7333(3) 0.0290(11) Uani 1 1 d . . .
C23 C 0.1281(6) 0.8100(3) 0.7163(4) 0.0340(13) Uani 1 1 d . . .
H23 H 0.1137 0.8336 0.7620 0.041 Uiso 1 1 calc R . .
C24 C 0.0464(7) 0.8267(2) 0.6353(4) 0.0379(13) Uani 1 1 d . . .
C25 C 0.0699(7) 0.7928(3) 0.5678(4) 0.0367(13) Uani 1 1 d . . .
H25 H 0.0136 0.8038 0.5123 0.044 Uiso 1 1 calc R . .
C26 C 0.1736(6) 0.7434(2) 0.5797(3) 0.0294(11) Uani 1 1 d . . .
C27 C 0.3063(8) 0.7451(3) 0.8238(4) 0.0454(15) Uani 1 1 d . . .
H27A H 0.4232 0.7574 0.8385 0.068 Uiso 1 1 calc R . .
H27B H 0.2995 0.7022 0.8319 0.068 Uiso 1 1 calc R . .
H27C H 0.2460 0.7657 0.8599 0.068 Uiso 1 1 calc R . .
C28 C -0.0656(10) 0.8809(3) 0.6190(6) 0.061(2) Uani 1 1 d . . .
H28A H -0.0381 0.9048 0.5742 0.091 Uiso 1 1 calc R . .
H28B H -0.0489 0.9046 0.6704 0.091 Uiso 1 1 calc R . .
H28C H -0.1821 0.8683 0.6017 0.091 Uiso 1 1 calc R . .
C29 C 0.1918(8) 0.7080(3) 0.5038(3) 0.0398(14) Uani 1 1 d . . .
H29A H 0.1145 0.7233 0.4533 0.060 Uiso 1 1 calc R . .
H29B H 0.1666 0.6662 0.5116 0.060 Uiso 1 1 calc R . .
H29C H 0.3062 0.7115 0.4975 0.060 Uiso 1 1 calc R . .
C31 C 0.2771(6) 0.5928(2) 0.6509(3) 0.0253(11) Uani 1 1 d . . .
C32 C 0.3663(6) 0.5457(2) 0.6242(3) 0.0269(11) Uani 1 1 d . . .
C33 C 0.2868(6) 0.4916(2) 0.6026(4) 0.0327(12) Uani 1 1 d . . .
H33 H 0.3463 0.4601 0.5847 0.039 Uiso 1 1 calc R . .
C34 C 0.1231(7) 0.4821(2) 0.6065(4) 0.0325(12) Uani 1 1 d . . .
C35 C 0.0367(6) 0.5288(3) 0.6331(4) 0.0337(12) Uani 1 1 d . . .
H35 H -0.0757 0.5227 0.6353 0.040 Uiso 1 1 calc R . .
C36 C 0.1098(6) 0.5840(2) 0.6565(4) 0.0289(11) Uani 1 1 d . . .
C37 C 0.5470(7) 0.5514(2) 0.6192(5) 0.0401(14) Uani 1 1 d . . .
H37A H 0.5874 0.5129 0.6049 0.060 Uiso 1 1 calc R . .
H37B H 0.6150 0.5646 0.6736 0.060 Uiso 1 1 calc R . .
H37C H 0.5548 0.5805 0.5759 0.060 Uiso 1 1 calc R . .
C38 C 0.0404(8) 0.4226(3) 0.5839(5) 0.0458(16) Uani 1 1 d . . .
H38A H 0.0937 0.4020 0.5447 0.069 Uiso 1 1 calc R . .
H38B H -0.0778 0.4285 0.5574 0.069 Uiso 1 1 calc R . .
H38C H 0.0519 0.3988 0.6349 0.069 Uiso 1 1 calc R . .
C39 C 0.0054(7) 0.6300(3) 0.6864(5) 0.0426(15) Uani 1 1 d . . .
H39A H -0.0253 0.6612 0.6439 0.064 Uiso 1 1 calc R . .
H39B H 0.0691 0.6473 0.7392 0.064 Uiso 1 1 calc R . .
H39C H -0.0956 0.6113 0.6957 0.064 Uiso 1 1 calc R . .
C1 C 0.5464(17) 0.9485(6) 0.6848(8) 0.114(4) Uani 1 1 d . . .
H1A H 0.5749 0.9485 0.7470 0.136 Uiso 1 1 calc R . .
H1B H 0.6074 0.9147 0.6680 0.136 Uiso 1 1 calc R . .
Cl11 Cl 0.6316(9) 1.0054(3) 0.6593(5) 0.208(3) Uani 1 1 d . . .
Cl12 Cl 0.3539(8) 0.9303(4) 0.6573(4) 0.250(4) Uani 1 1 d . . .

loop_
_atom_site_aniso_label
_atom_site_aniso_U_11
_atom_site_aniso_U_22
_atom_site_aniso_U_33
_atom_site_aniso_U_23
_atom_site_aniso_U_13
_atom_site_aniso_U_12
Cl1 0.0597(10) 0.0579(10) 0.0450(9) 0.0061(7) 0.0275(8) 0.0061(8)
Cl2 0.0599(11) 0.0533(10) 0.0638(12) 0.0074(8) 0.0241(9) 0.0028(8)
P1 0.0184(6) 0.0257(6) 0.0223(6) -0.0020(5) 0.0036(5) -0.0007(5)
C11 0.022(2) 0.029(3) 0.025(3) -0.004(2) 0.0043(19) 0.000(2)
C12 0.037(3) 0.032(3) 0.029(3) 0.000(2) 0.003(2) 0.002(2)
C13 0.047(3) 0.035(3) 0.031(3) 0.003(2) -0.004(3) 0.007(3)
C14 0.039(3) 0.035(3) 0.037(3) -0.010(3) -0.011(3) 0.011(2)
C15 0.026(3) 0.031(3) 0.039(3) -0.011(2) 0.001(2) 0.001(2)
C16 0.023(2) 0.028(3) 0.029(3) -0.008(2) 0.005(2) 0.0031(19)
C17 0.057(4) 0.057(4) 0.036(3) 0.019(3) 0.003(3) -0.016(3)
C18 0.058(4) 0.054(4) 0.063(5) -0.007(4) -0.032(4) -0.002(3)
C19 0.028(3) 0.035(3) 0.043(3) -0.004(2) 0.006(2) -0.009(2)
C21 0.020(2) 0.025(2) 0.028(3) -0.004(2) 0.0039(19) -0.0027(19)
C22 0.023(2) 0.036(3) 0.029(3) -0.009(2) 0.007(2) -0.002(2)
C23 0.025(3) 0.036(3) 0.042(3) -0.014(2) 0.010(2) -0.001(2)
C24 0.029(3) 0.033(3) 0.053(4) -0.002(3) 0.011(3) 0.004(2)
C25 0.025(3) 0.039(3) 0.043(3) 0.010(3) 0.002(2) 0.002(2)
C26 0.022(2) 0.034(3) 0.030(3) 0.000(2) 0.004(2) -0.003(2)
C27 0.040(3) 0.061(4) 0.033(3) -0.012(3) 0.004(3) 0.011(3)
C28 0.055(4) 0.049(4) 0.078(6) 0.007(4) 0.019(4) 0.026(3)
C29 0.047(3) 0.050(3) 0.018(3) -0.002(2) -0.001(2) 0.005(3)
C31 0.018(2) 0.029(3) 0.030(3) -0.003(2) 0.0072(19) -0.0009(19)
C32 0.019(2) 0.027(3) 0.035(3) 0.000(2) 0.008(2) 0.0020(19)
C33 0.029(3) 0.029(3) 0.042(3) -0.005(2) 0.012(2) 0.000(2)
C34 0.031(3) 0.028(3) 0.040(3) -0.005(2) 0.012(2) -0.007(2)
C35 0.024(3) 0.037(3) 0.043(3) -0.007(2) 0.012(2) -0.006(2)
C36 0.019(2) 0.033(3) 0.035(3) -0.003(2) 0.006(2) -0.001(2)
C37 0.026(3) 0.028(3) 0.070(4) -0.006(3) 0.020(3) 0.003(2)
C38 0.044(3) 0.034(3) 0.064(4) -0.015(3) 0.023(3) -0.013(3)
C39 0.028(3) 0.036(3) 0.071(4) -0.013(3) 0.027(3) -0.007(2)
C1 0.123(10) 0.134(11) 0.086(8) -0.030(8) 0.028(7) -0.001(8)
Cl11 0.223(6) 0.161(4) 0.268(7) 0.027(5) 0.110(5) -0.063(4)
Cl12 0.203(5) 0.352(9) 0.238(6) -0.172(6) 0.137(5) -0.198(6)

loop_
_atom_type_symbol
_atom_type_description
_atom_type_scat_dispersion_real
_atom_type_scat_dispersion_imag
_atom_type_scat_source
C C 0.0033 0.0016 'International Tables Vol C Tables 4.2.6.8 and 6.1.1.4'
H H 0.0000 0.0000 'International Tables Vol C Tables 4.2.6.8 and 6.1.1.4'
Cl Cl 0.1484 0.1585 'International Tables Vol C Tables 4.2.6.8 and 6.1.1.4'
P P 0.1023 0.0942 'International Tables Vol C Tables 4.2.6.8 and 6.1.1.4'

loop_
_geom_angle_atom_site_label_1
_geom_angle_atom_site_label_2
_geom_angle_atom_site_label_3
_geom_angle
_geom_angle_site_symmetry_1
_geom_angle_site_symmetry_3
_geom_angle_publ_flag
C31 P1 C21 114.9(2) . . ?
C31 P1 C11 115.2(2) . . ?
C21 P1 C11 114.1(2) . . ?
C31 P1 H1 101(2) . . ?
C21 P1 H1 105(3) . . ?
C11 P1 H1 104(3) . . ?
C16 C11 C12 120.9(5) . . ?
C16 C11 P1 115.6(4) . . ?
C12 C11 P1 123.5(4) . . ?
C13 C12 C11 117.2(5) . . ?
C13 C12 C17 118.0(5) . . ?
C11 C12 C17 124.8(5) . . ?
C14 C13 C12 123.3(6) . . ?
C14 C13 H13 118.3 . . ?
C12 C13 H13 118.3 . . ?
C13 C14 C15 118.1(5) . . ?
C13 C14 C18 120.9(6) . . ?
C15 C14 C18 121.0(6) . . ?
C14 C15 C16 122.1(5) . . ?
C14 C15 H15 118.9 . . ?
C16 C15 H15 118.9 . . ?
C15 C16 C11 118.3(5) . . ?
C15 C16 C19 118.5(5) . . ?
C11 C16 C19 123.2(5) . . ?
C12 C17 H17A 109.5 . . ?
C12 C17 H17B 109.5 . . ?
H17A C17 H17B 109.5 . . ?
C12 C17 H17C 109.5 . . ?
H17A C17 H17C 109.5 . . ?
H17B C17 H17C 109.5 . . ?
C14 C18 H18A 109.5 . . ?
C14 C18 H18B 109.5 . . ?
H18A C18 H18B 109.5 . . ?
C14 C18 H18C 109.5 . . ?
H18A C18 H18C 109.5 . . ?
H18B C18 H18C 109.5 . . ?
C16 C19 H19A 109.5 . . ?
C16 C19 H19B 109.5 . . ?
H19A C19 H19B 109.5 . . ?
C16 C19 H19C 109.5 . . ?
H19A C19 H19C 109.5 . . ?
H19B C19 H19C 109.5 . . ?
C26 C21 C22 120.8(5) . . ?
C26 C21 P1 115.8(4) . . ?
C22 C21 P1 123.3(4) . . ?
C23 C22 C21 117.4(5) . . ?
C23 C22 C27 118.1(5) . . ?
C21 C22 C27 124.4(5) . . ?
C24 C23 C22 122.8(5) . . ?
C24 C23 H23 118.6 . . ?
C22 C23 H23 118.6 . . ?
C23 C24 C25 118.7(5) . . ?
C23 C24 C28 121.5(6) . . ?
C25 C24 C28 119.7(6) . . ?
C26 C25 C24 121.8(6) . . ?
C26 C25 H25 119.1 . . ?
C24 C25 H25 119.1 . . ?
C25 C26 C21 118.4(5) . . ?
C25 C26 C29 119.2(5) . . ?
C21 C26 C29 122.4(5) . . ?
C22 C27 H27A 109.5 . . ?
C22 C27 H27B 109.5 . . ?
H27A C27 H27B 109.5 . . ?
C22 C27 H27C 109.5 . . ?
H27A C27 H27C 109.5 . . ?
H27B C27 H27C 109.5 . . ?
C24 C28 H28A 109.5 . . ?
C24 C28 H28B 109.5 . . ?
H28A C28 H28B 109.5 . . ?
C24 C28 H28C 109.5 . . ?
H28A C28 H28C 109.5 . . ?
H28B C28 H28C 109.5 . . ?
C26 C29 H29A 109.5 . . ?
C26 C29 H29B 109.5 . . ?
H29A C29 H29B 109.5 . . ?
C26 C29 H29C 109.5 . . ?
H29A C29 H29C 109.5 . . ?
H29B C29 H29C 109.5 . . ?
C32 C31 C36 120.1(5) . . ?
C32 C31 P1 116.2(3) . . ?
C36 C31 P1 123.7(4) . . ?
C33 C32 C31 119.0(4) . . ?
C33 C32 C37 118.2(4) . . ?
C31 C32 C37 122.8(4) . . ?
C34 C33 C32 122.1(5) . . ?
C34 C33 H33 119.0 . . ?
C32 C33 H33 119.0 . . ?
C33 C34 C35 118.4(5) . . ?
C33 C34 C38 121.0(5) . . ?
C35 C34 C38 120.6(5) . . ?
C36 C35 C34 122.4(5) . . ?
C36 C35 H35 118.8 . . ?
C34 C35 H35 118.8 . . ?
C35 C36 C31 118.0(5) . . ?
C35 C36 C39 117.3(4) . . ?
C31 C36 C39 124.7(5) . . ?
C32 C37 H37A 109.5 . . ?
C32 C37 H37B 109.5 . . ?
H37A C37 H37B 109.5 . . ?
C32 C37 H37C 109.5 . . ?
H37A C37 H37C 109.5 . . ?
H37B C37 H37C 109.5 . . ?
C34 C38 H38A 109.5 . . ?
C34 C38 H38B 109.5 . . ?
H38A C38 H38B 109.5 . . ?
C34 C38 H38C 109.5 . . ?
H38A C38 H38C 109.5 . . ?
H38B C38 H38C 109.5 . . ?
C36 C39 H39A 109.5 . . ?
C36 C39 H39B 109.5 . . ?
H39A C39 H39B 109.5 . . ?
C36 C39 H39C 109.5 . . ?
H39A C39 H39C 109.5 . . ?
H39B C39 H39C 109.5 . . ?
Cl11 C1 Cl12 128.0(11) . . ?
Cl11 C1 H1A 105.3 . . ?
Cl12 C1 H1A 105.3 . . ?
Cl11 C1 H1B 105.3 . . ?
Cl12 C1 H1B 105.3 . . ?
H1A C1 H1B 106.0 . . ?

loop_
_geom_bond_atom_site_label_1
_geom_bond_atom_site_label_2
_geom_bond_distance
_geom_bond_site_symmetry_2
_geom_bond_publ_flag
Cl2 H2 1.35(14) . ?
P1 C31 1.804(5) . ?
P1 C21 1.807(5) . ?
P1 C11 1.813(5) . ?
P1 H1 1.34(6) . ?
C11 C16 1.411(7) . ?
C11 C12 1.425(8) . ?
C12 C13 1.400(8) . ?
C12 C17 1.509(8) . ?
C13 C14 1.386(9) . ?
C13 H13 0.9500 . ?
C14 C15 1.392(9) . ?
C14 C18 1.514(8) . ?
C15 C16 1.406(7) . ?
C15 H15 0.9500 . ?
C16 C19 1.522(8) . ?
C17 H17A 0.9800 . ?
C17 H17B 0.9800 . ?
C17 H17C 0.9800 . ?
C18 H18A 0.9800 . ?
C18 H18B 0.9800 . ?
C18 H18C 0.9800 . ?
C19 H19A 0.9800 . ?
C19 H19B 0.9800 . ?
C19 H19C 0.9800 . ?
C21 C26 1.422(7) . ?
C21 C22 1.427(7) . ?
C22 C23 1.391(8) . ?
C22 C27 1.506(8) . ?
C23 C24 1.389(9) . ?
C23 H23 0.9500 . ?
C24 C25 1.397(9) . ?
C24 C28 1.520(8) . ?
C25 C26 1.393(8) . ?
C25 H25 0.9500 . ?
C26 C29 1.517(8) . ?
C27 H27A 0.9800 . ?
C27 H27B 0.9800 . ?
C27 H27C 0.9800 . ?
C28 H28A 0.9800 . ?
C28 H28B 0.9800 . ?
C28 H28C 0.9800 . ?
C29 H29A 0.9800 . ?
C29 H29B 0.9800 . ?
C29 H29C 0.9800 . ?
C31 C32 1.423(7) . ?
C31 C36 1.424(7) . ?
C32 C33 1.391(7) . ?
C32 C37 1.524(7) . ?
C33 C34 1.389(7) . ?
C33 H33 0.9500 . ?
C34 C35 1.401(8) . ?
C34 C38 1.512(8) . ?
C35 C36 1.398(8) . ?
C35 H35 0.9500 . ?
C36 C39 1.506(7) . ?
C37 H37A 0.9800 . ?
C37 H37B 0.9800 . ?
C37 H37C 0.9800 . ?
C38 H38A 0.9800 . ?
C38 H38B 0.9800 . ?
C38 H38C 0.9800 . ?
C39 H39A 0.9800 . ?
C39 H39B 0.9800 . ?
C39 H39C 0.9800 . ?
C1 Cl11 1.568(15) . ?
C1 Cl12 1.602(14) . ?
C1 H1A 0.9900 . ?
C1 H1B 0.9900 . ?

loop_
_geom_hbond_atom_site_label_D
_geom_hbond_atom_site_label_H
_geom_hbond_atom_site_label_A
_geom_hbond_distance_DH
_geom_hbond_distance_HA
_geom_hbond_distance_DA
_geom_hbond_angle_DHA
_geom_hbond_site_symmetry_A
P1 H1 Cl1 1.34(6) 2.75(6) 4.083(2) 175(4) .
Cl2 H2 Cl1 1.35(14) 1.83(15) 3.145(3) 161(10) .

loop_
_geom_torsion_atom_site_label_1
_geom_torsion_atom_site_label_2
_geom_torsion_atom_site_label_3
_geom_torsion_atom_site_label_4
_geom_torsion
_geom_torsion_site_symmetry_1
_geom_torsion_site_symmetry_2
_geom_torsion_site_symmetry_3
_geom_torsion_site_symmetry_4
_geom_torsion_publ_flag
C31 P1 C11 C16 154.7(4) . . . . ?
C21 P1 C11 C16 -69.2(4) . . . . ?
C31 P1 C11 C12 -23.6(5) . . . . ?
C21 P1 C11 C12 112.5(5) . . . . ?
C16 C11 C12 C13 -2.2(8) . . . . ?
P1 C11 C12 C13 176.0(4) . . . . ?
C16 C11 C12 C17 177.3(6) . . . . ?
P1 C11 C12 C17 -4.5(8) . . . . ?
C11 C12 C13 C14 1.1(9) . . . . ?
C17 C12 C13 C14 -178.4(6) . . . . ?
C12 C13 C14 C15 0.4(9) . . . . ?
C12 C13 C14 C18 -178.6(6) . . . . ?
C13 C14 C15 C16 -0.9(8) . . . . ?
C18 C14 C15 C16 178.1(6) . . . . ?
C14 C15 C16 C11 -0.1(8) . . . . ?
C14 C15 C16 C19 178.6(5) . . . . ?
C12 C11 C16 C15 1.7(7) . . . . ?
P1 C11 C16 C15 -176.6(4) . . . . ?
C12 C11 C16 C19 -177.0(5) . . . . ?
P1 C11 C16 C19 4.7(7) . . . . ?
C31 P1 C21 C26 -71.8(4) . . . . ?
C11 P1 C21 C26 152.0(4) . . . . ?
C31 P1 C21 C22 107.7(4) . . . . ?
C11 P1 C21 C22 -28.5(5) . . . . ?
C26 C21 C22 C23 -1.8(7) . . . . ?
P1 C21 C22 C23 178.6(4) . . . . ?
C26 C21 C22 C27 178.0(5) . . . . ?
P1 C21 C22 C27 -1.5(8) . . . . ?
C21 C22 C23 C24 2.4(8) . . . . ?
C27 C22 C23 C24 -177.5(6) . . . . ?
C22 C23 C24 C25 -1.2(8) . . . . ?
C22 C23 C24 C28 179.3(6) . . . . ?
C23 C24 C25 C26 -0.6(8) . . . . ?
C28 C24 C25 C26 178.9(6) . . . . ?
C24 C25 C26 C21 1.1(8) . . . . ?
C24 C25 C26 C29 179.1(5) . . . . ?
C22 C21 C26 C25 0.2(7) . . . . ?
P1 C21 C26 C25 179.7(4) . . . . ?
C22 C21 C26 C29 -177.8(5) . . . . ?
P1 C21 C26 C29 1.7(7) . . . . ?
C21 P1 C31 C32 154.7(4) . . . . ?
C11 P1 C31 C32 -69.6(5) . . . . ?
C21 P1 C31 C36 -23.9(6) . . . . ?
C11 P1 C31 C36 111.9(5) . . . . ?
C36 C31 C32 C33 1.0(8) . . . . ?
P1 C31 C32 C33 -177.6(4) . . . . ?
C36 C31 C32 C37 -178.2(5) . . . . ?
P1 C31 C32 C37 3.2(7) . . . . ?
C31 C32 C33 C34 -0.1(9) . . . . ?
C37 C32 C33 C34 179.1(6) . . . . ?
C32 C33 C34 C35 -0.1(9) . . . . ?
C32 C33 C34 C38 -179.1(6) . . . . ?
C33 C34 C35 C36 -0.6(9) . . . . ?
C38 C34 C35 C36 178.4(6) . . . . ?
C34 C35 C36 C31 1.5(9) . . . . ?
C34 C35 C36 C39 -178.2(6) . . . . ?
C32 C31 C36 C35 -1.6(8) . . . . ?
P1 C31 C36 C35 176.9(4) . . . . ?
C32 C31 C36 C39 178.0(6) . . . . ?
P1 C31 C36 C39 -3.4(8) . . . . ?
